data_4113030
loop_
_publ_author_name
'Peter H. Dinolfo'
'Mary Elizabeth Williams'
'Charlotte L. Stern'
'Joseph T. Hupp'

_publ_section_title
;
 Rhenium-Based Molecular Rectangles as Frameworks for Ligand-Centered
 Mixed Valency and Optical Electron Transfer
;
_journal_name_full 'Journal of the American Chemical Society'
_journal_page_first 12989
_journal_page_last 13001
_journal_paper_doi 10.1021/ja0473182
_journal_volume 126
_journal_year 2004
_chemical_formula_sum 'C64 H32 N20 O12 Re4'
_chemical_formula_weight 2017.90
_chemical_name_systematic
;
  ?
;
_space_group_IT_number 88
_symmetry_cell_setting tetragonal
_symmetry_space_group_name_Hall '-I 4ad'
_symmetry_space_group_name_H-M 'I 41/a :2'
_atom_sites_solution_hydrogens geom
_atom_sites_solution_primary direct
_atom_sites_solution_secondary difmap
_audit_creation_method SHELXL-97
_cell_angle_alpha 90.00
_cell_angle_beta 90.00
_cell_angle_gamma 90.00
_cell_formula_units_Z 8
_cell_length_a 30.8925(11)
_cell_length_b 30.8925(11)
_cell_length_c 26.6992(13)
_cell_measurement_temperature 153(2)
_cell_volume 25480.3(18)
_computing_cell_refinement 'Bruker SMART'
_computing_data_collection 'Bruker SMART'
_computing_data_reduction 'Bruker SHELXTL'
_computing_molecular_graphics 'Bruker SHELXTL'
_computing_publication_material 'Bruker SHELXTL'
_computing_structure_refinement 'SHELXL-97 (Sheldrick, 1997)'
_computing_structure_solution 'SHELXS-97 (Sheldrick, 1990)'
_diffrn_ambient_temperature 153(2)
_diffrn_measured_fraction_theta_full 0.944
_diffrn_measured_fraction_theta_max 0.944
_diffrn_measurement_device_type 'CCD area detector'
_diffrn_measurement_method 'phi and omega scans'
_diffrn_radiation_monochromator graphite
_diffrn_radiation_source 'fine-focus sealed tube'
_diffrn_radiation_type MoK\a
_diffrn_radiation_wavelength 0.71069
_diffrn_reflns_av_R_equivalents 0.0781
_diffrn_reflns_av_sigmaI/netI 0.0611
_diffrn_reflns_limit_h_max 42
_diffrn_reflns_limit_h_min -41
_diffrn_reflns_limit_k_max 41
_diffrn_reflns_limit_k_min -41
_diffrn_reflns_limit_l_max 34
_diffrn_reflns_limit_l_min -35
_diffrn_reflns_number 119334
_diffrn_reflns_theta_full 29.05
_diffrn_reflns_theta_max 29.05
_diffrn_reflns_theta_min 1.32
_exptl_absorpt_coefficient_mu 3.828
_exptl_absorpt_correction_T_max 0.6331
_exptl_absorpt_correction_T_min 0.4173
_exptl_absorpt_correction_type integration
_exptl_crystal_colour red
_exptl_crystal_density_diffrn 1.052
_exptl_crystal_description prismatic
_exptl_crystal_F_000 7616
_exptl_crystal_size_max 0.284
_exptl_crystal_size_mid 0.222
_exptl_crystal_size_min 0.158
_refine_diff_density_max 2.589
_refine_diff_density_min -0.543
_refine_diff_density_rms 0.216
_refine_ls_extinction_method none
_refine_ls_goodness_of_fit_ref 1.027
_refine_ls_hydrogen_treatment mixed
_refine_ls_matrix_type full
_refine_ls_number_parameters 451
_refine_ls_number_reflns 16055
_refine_ls_number_restraints 0
_refine_ls_restrained_S_all 1.027
_refine_ls_R_factor_all 0.1555
_refine_ls_R_factor_gt 0.0655
_refine_ls_shift/su_max 0.076
_refine_ls_shift/su_mean 0.010
_refine_ls_structure_factor_coef Fsqd
_refine_ls_weighting_details 'calc w=1/[\s^2^(Fo^2^)+(0.1620P)^2^+6.0960P] where P=(Fo^2^+2Fc^2^)/3'
_refine_ls_weighting_scheme calc
_refine_ls_wR_factor_gt 0.2085
_refine_ls_wR_factor_ref 0.2873
_reflns_number_gt 7006
_reflns_number_total 16055
_reflns_threshold_expression >2sigma(I)
_cod_data_source_file ja0473182si20040521_054849.cif
_cod_data_source_block rectangle_4
_cod_original_sg_symbol_H-M 'I 41/a'
_cod_database_code 4113030

loop_
_symmetry_equiv_pos_as_xyz
'x, y, z'
'-x, -y+1/2, z'
'-y+3/4, x+1/4, z+1/4'
'y+1/4, -x+1/4, z+1/4'
'x+1/2, y+1/2, z+1/2'
'-x+1/2, -y+1, z+1/2'
'-y+5/4, x+3/4, z+3/4'
'y+3/4, -x+3/4, z+3/4'
'-x, -y, -z'
'x, y-1/2, -z'
'y-3/4, -x-1/4, -z-1/4'
'-y-1/4, x-1/4, -z-1/4'
'-x+1/2, -y+1/2, -z+1/2'
'x+1/2, y, -z+1/2'
'y-1/4, -x+1/4, -z+1/4'
'-y+1/4, x+1/4, -z+1/4'

loop_
_atom_site_label
_atom_site_type_symbol
_atom_site_fract_x
_atom_site_fract_y
_atom_site_fract_z
_atom_site_U_iso_or_equiv
_atom_site_adp_type
_atom_site_occupancy
_atom_site_symmetry_multiplicity
_atom_site_calc_flag
_atom_site_refinement_flags
Re1 Re 0.855667(15) 0.289840(15) 1.054162(18) 0.0818(2) Uani 1 1 d .
Re2 Re 0.758717(14) 0.437089(16) 1.119279(19) 0.0846(2) Uani 1 1 d .
O1 O 0.7608(3) 0.4935(3) 1.2126(4) 0.116(3) Uani 1 1 d .
O2 O 0.6747(3) 0.3993(3) 1.1612(4) 0.119(3) Uani 1 1 d .
O3 O 0.7013(3) 0.5025(3) 1.0646(4) 0.123(3) Uani 1 1 d .
O4 O 0.9319(3) 0.2390(3) 1.0977(4) 0.103(3) Uani 1 1 d .
O5 O 0.8679(4) 0.2437(4) 0.9528(4) 0.132(4) Uani 1 1 d .
O6 O 0.7967(4) 0.2136(4) 1.0852(5) 0.156(5) Uani 1 1 d .
N1 N 0.8036(3) 0.3873(3) 1.1481(3) 0.078(2) Uani 1 1 d .
N2 N 0.7644(3) 0.3927(3) 1.0556(4) 0.087(3) Uani 1 1 d .
N3 N 0.8442(3) 0.3291(3) 1.1219(3) 0.074(2) Uani 1 1 d .
N4 N 0.8043(3) 0.3333(3) 1.0294(4) 0.083(2) Uani 1 1 d .
N5 N 0.9471(2) 0.5229(2) 0.9936(3) 0.071(2) Uani 1 1 d .
N6 N 0.9816(2) 0.5461(3) 0.9785(3) 0.0674(19) Uani 1 1 d .
N7 N 0.9956(3) 0.5652(3) 1.0625(4) 0.092(3) Uani 1 1 d .
N8 N 0.9603(3) 0.5431(3) 1.0766(3) 0.085(2) Uani 1 1 d .
N9 N 0.8205(3) 0.4642(3) 1.0910(3) 0.078(2) Uani 1 1 d .
N10 N 0.8981(2) 0.3443(3) 1.0332(3) 0.070(2) Uani 1 1 d .
C1 C 0.8121(3) 0.3583(4) 1.1138(4) 0.078(3) Uani 1 1 d .
C2 C 0.8569(3) 0.3398(4) 1.1691(4) 0.079(3) Uani 1 1 d .
C3 C 0.8890(4) 0.3215(4) 1.2012(5) 0.089(3) Uani 1 1 d .
H3 H 0.9060 0.2976 1.1906 0.106 Uiso 1 1 calc R
C4 C 0.8947(4) 0.3393(5) 1.2474(5) 0.098(4) Uani 1 1 d .
H4 H 0.9157 0.3269 1.2691 0.118 Uiso 1 1 calc R
C5 C 0.8712(4) 0.3743(5) 1.2640(5) 0.099(4) Uani 1 1 d .
H5 H 0.8763 0.3850 1.2968 0.119 Uiso 1 1 calc R
C6 C 0.8403(4) 0.3946(4) 1.2344(5) 0.087(3) Uani 1 1 d .
H6 H 0.8250 0.4194 1.2456 0.104 Uiso 1 1 calc R
C7 C 0.8328(3) 0.3757(4) 1.1851(4) 0.082(3) Uani 1 1 d .
C8 C 0.7925(4) 0.3605(4) 1.0655(5) 0.084(3) Uani 1 1 d .
C9 C 0.7805(4) 0.3492(4) 0.9883(4) 0.086(3) Uani 1 1 d .
C10 C 0.7770(5) 0.3345(4) 0.9387(5) 0.103(4) Uani 1 1 d .
H10 H 0.7929 0.3096 0.9287 0.123 Uiso 1 1 calc R
C11 C 0.7515(5) 0.3551(5) 0.9046(7) 0.121(5) Uani 1 1 d .
H11 H 0.7491 0.3451 0.8711 0.145 Uiso 1 1 calc R
C12 C 0.7301(6) 0.3901(7) 0.9205(6) 0.136(7) Uani 1 1 d .
H12 H 0.7137 0.4050 0.8958 0.163 Uiso 1 1 calc R
C13 C 0.7285(4) 0.4087(4) 0.9720(5) 0.106(4) Uani 1 1 d .
H13 H 0.7113 0.4328 0.9817 0.127 Uiso 1 1 calc R
C14 C 0.7564(4) 0.3850(4) 1.0047(5) 0.090(3) Uani 1 1 d .
C15 C 0.8505(3) 0.4793(4) 1.1233(4) 0.085(3) Uani 1 1 d .
H15 H 0.8448 0.4772 1.1582 0.102 Uiso 1 1 calc R
C16 C 0.8887(4) 0.4975(3) 1.1085(4) 0.077(3) Uani 1 1 d .
H16 H 0.9091 0.5068 1.1328 0.093 Uiso 1 1 calc R
C17 C 0.8974(3) 0.5023(3) 1.0598(4) 0.072(3) Uani 1 1 d .
C18 C 0.8669(3) 0.4859(3) 1.0253(4) 0.080(3) Uani 1 1 d .
H18 H 0.8721 0.4878 0.9903 0.096 Uiso 1 1 calc R
C19 C 0.8295(3) 0.4673(4) 1.0428(4) 0.080(3) Uani 1 1 d .
H19 H 0.8093 0.4562 1.0193 0.096 Uiso 1 1 calc R
C20 C 0.9369(3) 0.5242(3) 1.0414(4) 0.065(2) Uani 1 1 d .
C21 C 1.0030(3) 0.5677(3) 1.0134(4) 0.066(2) Uani 1 1 d .
C22 C 0.9021(5) 0.2573(4) 1.0808(4) 0.088(3) Uani 1 1 d .
C23 C 0.8628(5) 0.2603(5) 0.9912(7) 0.110(4) Uani 1 1 d .
C24 C 0.7242(4) 0.4778(5) 1.0853(5) 0.105(4) Uani 1 1 d .
C25 C 0.7597(4) 0.4724(4) 1.1766(5) 0.087(3) Uani 1 1 d .
C26 C 0.7062(4) 0.4124(4) 1.1449(5) 0.103(4) Uani 1 1 d .
C27 C 0.8190(5) 0.2425(5) 1.0758(5) 0.116(5) Uani 1 1 d .
C28 C 0.9005(3) 0.3581(4) 0.9852(4) 0.082(3) Uani 1 1 d .
H28 H 0.8801 0.3472 0.9618 0.098 Uiso 1 1 calc R
C29 C 0.9308(3) 0.3870(3) 0.9685(4) 0.079(3) Uani 1 1 d .
H29 H 0.9315 0.3957 0.9344 0.095 Uiso 1 1 calc R
C30 C 0.9261(3) 0.3610(3) 1.0659(4) 0.071(2) Uani 1 1 d .
H30 H 0.9243 0.3519 1.0999 0.085 Uiso 1 1 calc R
C31 C 0.9616(3) 0.4038(3) 1.0041(4) 0.070(2) Uani 1 1 d .
C32 C 0.9578(3) 0.3908(3) 1.0530(4) 0.070(2) Uani 1 1 d .
H32 H 0.9767 0.4021 1.0779 0.084 Uiso 1 1 calc R

loop_
_atom_site_aniso_label
_atom_site_aniso_U_11
_atom_site_aniso_U_22
_atom_site_aniso_U_33
_atom_site_aniso_U_23
_atom_site_aniso_U_13
_atom_site_aniso_U_12
Re1 0.0818(3) 0.0757(3) 0.0879(4) 0.0166(2) -0.0036(2) -0.0174(2)
Re2 0.0674(3) 0.0950(3) 0.0914(4) 0.0294(2) 0.0102(2) -0.0053(2)
O1 0.095(6) 0.127(8) 0.124(8) 0.018(6) 0.031(6) 0.004(5)
O2 0.076(5) 0.140(8) 0.141(8) 0.048(6) 0.028(5) -0.005(5)
O3 0.109(7) 0.148(8) 0.113(7) 0.054(6) 0.019(5) 0.031(6)
O4 0.103(6) 0.087(5) 0.120(7) 0.005(5) -0.014(5) 0.015(5)
O5 0.161(10) 0.117(8) 0.117(8) -0.006(6) -0.009(7) -0.004(7)
O6 0.158(9) 0.137(8) 0.172(10) 0.062(8) -0.027(8) -0.082(8)
N1 0.068(5) 0.090(6) 0.077(6) 0.030(5) 0.004(4) -0.010(4)
N2 0.066(5) 0.098(7) 0.098(7) 0.043(5) -0.008(4) -0.021(5)
N3 0.066(5) 0.079(5) 0.076(6) 0.019(4) -0.008(4) -0.020(4)
N4 0.079(6) 0.086(6) 0.082(6) 0.015(5) -0.009(5) -0.020(5)
N5 0.053(4) 0.072(5) 0.089(6) 0.009(4) 0.000(4) -0.002(4)
N6 0.056(4) 0.072(5) 0.074(5) 0.018(4) 0.000(4) 0.003(4)
N7 0.073(6) 0.102(7) 0.101(7) 0.029(5) 0.000(5) -0.015(5)
N8 0.080(6) 0.098(6) 0.078(6) 0.025(5) 0.004(5) -0.010(5)
N9 0.068(5) 0.072(5) 0.094(6) 0.027(5) 0.005(5) -0.007(4)
N10 0.062(5) 0.071(5) 0.077(5) 0.013(4) -0.001(4) -0.011(4)
C1 0.069(6) 0.086(7) 0.079(7) 0.022(6) 0.006(5) -0.006(6)
C2 0.065(6) 0.089(7) 0.083(7) 0.029(6) 0.001(5) -0.012(5)
C3 0.075(7) 0.081(7) 0.111(10) 0.019(7) 0.007(6) -0.002(6)
C4 0.070(7) 0.136(11) 0.087(9) 0.016(8) -0.018(6) -0.003(7)
C5 0.087(8) 0.138(11) 0.073(7) 0.002(7) -0.005(6) -0.015(8)
C6 0.079(7) 0.094(8) 0.088(8) 0.012(6) 0.011(6) -0.008(6)
C7 0.057(6) 0.096(8) 0.094(8) 0.035(6) 0.012(5) -0.010(5)
C8 0.068(6) 0.086(7) 0.099(8) 0.022(7) -0.011(6) -0.020(6)
C9 0.078(7) 0.094(8) 0.085(8) 0.019(6) -0.007(6) -0.029(6)
C10 0.113(10) 0.093(8) 0.102(9) -0.004(7) -0.013(8) -0.023(8)
C11 0.134(13) 0.106(11) 0.122(12) 0.013(10) -0.026(10) -0.001(10)
C12 0.142(14) 0.176(17) 0.090(10) 0.053(11) -0.046(9) -0.073(13)
C13 0.089(8) 0.107(9) 0.122(11) 0.043(8) -0.025(7) -0.025(7)
C14 0.075(7) 0.106(9) 0.088(8) 0.016(7) 0.000(6) -0.032(7)
C15 0.076(7) 0.099(8) 0.080(7) 0.023(6) 0.000(6) -0.015(6)
C16 0.086(7) 0.075(6) 0.071(6) 0.016(5) -0.002(5) -0.012(5)
C17 0.070(6) 0.057(5) 0.090(7) 0.022(5) -0.002(5) -0.005(4)
C18 0.071(6) 0.090(7) 0.080(7) 0.026(6) -0.007(5) -0.012(5)
C19 0.072(6) 0.093(7) 0.076(7) 0.032(6) -0.003(5) -0.016(5)
C20 0.049(5) 0.072(6) 0.073(6) 0.024(5) -0.008(4) -0.003(4)
C21 0.062(5) 0.071(6) 0.065(6) 0.013(5) -0.003(5) -0.003(4)
C22 0.113(9) 0.078(7) 0.074(7) 0.009(6) 0.015(7) -0.022(7)
C23 0.099(9) 0.092(9) 0.138(13) 0.031(9) -0.009(9) -0.009(7)
C24 0.074(7) 0.137(11) 0.103(9) 0.037(8) 0.027(7) 0.017(7)
C25 0.079(7) 0.087(8) 0.094(9) 0.012(7) 0.015(6) 0.005(6)
C26 0.090(8) 0.117(10) 0.102(9) 0.041(8) 0.016(7) -0.009(7)
C27 0.142(12) 0.109(10) 0.097(9) 0.019(8) -0.002(8) -0.046(9)
C28 0.076(6) 0.094(7) 0.076(7) 0.020(6) -0.014(5) -0.018(6)
C29 0.079(7) 0.090(7) 0.069(6) 0.025(5) -0.006(5) -0.012(6)
C30 0.067(6) 0.081(6) 0.065(6) 0.016(5) 0.008(5) -0.009(5)
C31 0.067(6) 0.063(5) 0.080(7) 0.017(5) -0.002(5) 0.014(4)
C32 0.058(5) 0.084(7) 0.068(6) 0.013(5) -0.006(4) -0.006(5)

loop_
_atom_type_symbol
_atom_type_description
_atom_type_scat_dispersion_real
_atom_type_scat_dispersion_imag
_atom_type_scat_source
C C 0.0033 0.0016 'International Tables Vol C Tables 4.2.6.8 and 6.1.1.4'
H H 0.0000 0.0000 'International Tables Vol C Tables 4.2.6.8 and 6.1.1.4'
N N 0.0061 0.0033 'International Tables Vol C Tables 4.2.6.8 and 6.1.1.4'
O O 0.0106 0.0060 'International Tables Vol C Tables 4.2.6.8 and 6.1.1.4'
Re Re -1.0185 7.2310 'International Tables Vol C Tables 4.2.6.8 and 6.1.1.4'

loop_
_geom_angle_atom_site_label_1
_geom_angle_atom_site_label_2
_geom_angle_atom_site_label_3
_geom_angle
_geom_angle_site_symmetry_3
C22 Re1 C23 89.4(5) .
C22 Re1 C27 86.0(6) .
C23 Re1 C27 88.2(6) .
C22 Re1 N4 173.4(4) .
C23 Re1 N4 96.4(5) .
C27 Re1 N4 97.5(5) .
C22 Re1 N10 92.8(4) .
C23 Re1 N10 94.2(4) .
C27 Re1 N10 177.3(5) .
N4 Re1 N10 83.5(3) .
C22 Re1 N3 96.1(4) .
C23 Re1 N3 174.1(5) .
C27 Re1 N3 94.4(5) .
N4 Re1 N3 78.1(3) .
N10 Re1 N3 83.3(3) .
C25 Re2 C24 90.7(6) .
C25 Re2 C26 87.4(6) .
C24 Re2 C26 87.7(5) .
C25 Re2 N2 173.5(4) .
C24 Re2 N2 95.2(5) .
C26 Re2 N2 95.4(5) .
C25 Re2 N1 96.4(4) .
C24 Re2 N1 171.4(4) .
C26 Re2 N1 97.4(4) .
N2 Re2 N1 77.5(4) .
C25 Re2 N9 92.5(4) .
C24 Re2 N9 94.0(4) .
C26 Re2 N9 178.3(4) .
N2 Re2 N9 84.5(3) .
N1 Re2 N9 80.9(3) .
C1 N1 C7 101.2(10) .
C1 N1 Re2 111.0(7) .
C7 N1 Re2 146.8(9) .
C8 N2 C14 100.2(11) .
C8 N2 Re2 111.2(8) .
C14 N2 Re2 147.6(9) .
C1 N3 C2 101.5(9) .
C1 N3 Re1 110.6(7) .
C2 N3 Re1 147.7(8) .
C8 N4 C9 101.5(10) .
C8 N4 Re1 111.7(7) .
C9 N4 Re1 146.1(9) .
C20 N5 N6 117.6(8) .
C21 N6 N5 117.0(8) .
C21 N7 N8 116.3(9) .
C20 N8 N7 118.1(9) .
C19 N9 C15 116.9(9) .
C19 N9 Re2 122.8(7) .
C15 N9 Re2 120.3(7) .
C30 N10 C28 117.6(8) .
C30 N10 Re1 121.0(6) .
C28 N10 Re1 120.8(7) .
N1 C1 N3 119.2(10) .
N1 C1 C8 121.0(11) .
N3 C1 C8 119.2(11) .
N3 C2 C7 108.6(9) .
N3 C2 C3 131.5(12) .
C7 C2 C3 119.9(11) .
C4 C3 C2 118.4(12) .
C4 C3 H3 120.8 .
C2 C3 H3 120.8 .
C3 C4 C5 122.7(11) .
C3 C4 H4 118.6 .
C5 C4 H4 118.6 .
C4 C5 C6 122.2(12) .
C4 C5 H5 118.9 .
C6 C5 H5 118.9 .
C5 C6 C7 116.4(12) .
C5 C6 H6 121.8 .
C7 C6 H6 121.8 .
N1 C7 C2 109.4(11) .
N1 C7 C6 130.3(11) .
C2 C7 C6 120.3(10) .
N4 C8 N2 120.2(11) .
N4 C8 C1 120.4(11) .
N2 C8 C1 119.2(12) .
C14 C9 C10 120.6(12) .
C14 C9 N4 107.9(11) .
C10 C9 N4 131.5(13) .
C11 C10 C9 121.6(15) .
C11 C10 H10 119.2 .
C9 C10 H10 119.2 .
C12 C11 C10 116.9(16) .
C12 C11 H11 121.5 .
C10 C11 H11 121.5 .
C11 C12 C13 128.3(15) .
C11 C12 H12 115.8 .
C13 C12 H12 115.8 .
C14 C13 C12 110.2(14) .
C14 C13 H13 124.9 .
C12 C13 H13 124.9 .
N2 C14 C9 110.1(11) .
N2 C14 C13 127.6(13) .
C9 C14 C13 122.2(13) .
N9 C15 C16 123.4(10) .
N9 C15 H15 118.3 .
C16 C15 H15 118.3 .
C17 C16 C15 120.0(11) .
C17 C16 H16 120.0 .
C15 C16 H16 120.0 .
C16 C17 C18 117.5(9) .
C16 C17 C20 122.6(10) .
C18 C17 C20 119.8(9) .
C19 C18 C17 119.2(10) .
C19 C18 H18 120.4 .
C17 C18 H18 120.4 .
N9 C19 C18 122.8(10) .
N9 C19 H19 118.6 .
C18 C19 H19 118.6 .
N5 C20 N8 124.9(8) .
N5 C20 C17 120.4(9) .
N8 C20 C17 114.6(9) .
N6 C21 N7 125.4(9) .
N6 C21 C31 116.6(9) 9_767
N7 C21 C31 118.1(9) 9_767
O4 C22 Re1 176.8(10) .
O5 C23 Re1 177.7(13) .
O3 C24 Re2 177.6(11) .
O1 C25 Re2 178.4(12) .
O2 C26 Re2 177.0(14) .
O6 C27 Re1 175.2(13) .
N10 C28 C29 123.5(10) .
N10 C28 H28 118.3 .
C29 C28 H28 118.3 .
C28 C29 C31 118.2(9) .
C28 C29 H29 120.9 .
C31 C29 H29 120.9 .
N10 C30 C32 123.5(9) .
N10 C30 H30 118.3 .
C32 C30 H30 118.3 .
C32 C31 C29 117.7(9) .
C32 C31 C21 122.6(9) 9_767
C29 C31 C21 119.7(9) 9_767
C31 C32 C30 119.4(9) .
C31 C32 H32 120.3 .
C30 C32 H32 120.3 .

loop_
_geom_bond_atom_site_label_1
_geom_bond_atom_site_label_2
_geom_bond_distance
_geom_bond_site_symmetry_2
Re1 C22 1.890(15) .
Re1 C23 1.926(19) .
Re1 C27 1.938(13) .
Re1 N4 2.180(9) .
Re1 N10 2.206(7) .
Re1 N3 2.207(9) .
Re2 C25 1.880(14) .
Re2 C24 1.882(14) .
Re2 C26 1.917(12) .
Re2 N2 2.191(11) .
Re2 N1 2.210(9) .
Re2 N9 2.217(8) .
O1 C25 1.163(14) .
O2 C26 1.141(13) .
O3 C24 1.178(14) .
O4 C22 1.172(14) .
O5 C23 1.158(17) .
O6 C27 1.156(14) .
N1 C1 1.307(14) .
N1 C7 1.383(13) .
N2 C8 1.345(14) .
N2 C14 1.402(14) .
N3 C1 1.357(13) .
N3 C2 1.359(13) .
N4 C8 1.332(15) .
N4 C9 1.410(14) .
N5 C20 1.316(12) .
N5 N6 1.345(10) .
N6 C21 1.323(12) .
N7 C21 1.332(13) .
N7 N8 1.342(12) .
N8 C20 1.321(13) .
N9 C19 1.319(13) .
N9 C15 1.350(13) .
N10 C30 1.331(12) .
N10 C28 1.354(12) .
C1 C8 1.425(16) .
C2 C7 1.405(15) .
C2 C3 1.427(15) .
C3 C4 1.361(17) .
C3 H3 0.9500 .
C4 C5 1.376(18) .
C4 H4 0.9500 .
C5 C6 1.388(16) .
C5 H5 0.9500 .
C6 C7 1.458(16) .
C6 H6 0.9500 .
C9 C14 1.404(16) .
C9 C10 1.403(16) .
C10 C11 1.361(19) .
C10 H10 0.9500 .
C11 C12 1.34(2) .
C11 H11 0.9500 .
C12 C13 1.49(2) .
C12 H12 0.9500 .
C13 C14 1.430(17) .
C13 H13 0.9500 .
C15 C16 1.365(14) .
C15 H15 0.9500 .
C16 C17 1.335(14) .
C16 H16 0.9500 .
C17 C18 1.413(14) .
C17 C20 1.480(12) .
C18 C19 1.371(13) .
C18 H18 0.9500 .
C19 H19 0.9500 .
C21 C31 1.480(13) 9_767
C28 C29 1.365(13) .
C28 H28 0.9500 .
C29 C31 1.442(14) .
C29 H29 0.9500 .
C30 C32 1.387(13) .
C30 H30 0.9500 .
C31 C32 1.371(13) .
C31 C21 1.480(13) 9_767
C32 H32 0.9500 .

loop_
_geom_torsion_atom_site_label_1
_geom_torsion_atom_site_label_2
_geom_torsion_atom_site_label_3
_geom_torsion_atom_site_label_4
_geom_torsion
_geom_torsion_site_symmetry_1
_geom_torsion_site_symmetry_4
C25 Re2 N1 C1 -175.6(7) . .
C24 Re2 N1 C1 -30(3) . .
C26 Re2 N1 C1 96.2(8) . .
N2 Re2 N1 C1 2.2(7) . .
N9 Re2 N1 C1 -84.1(7) . .
C25 Re2 N1 C7 -10.7(12) . .
C24 Re2 N1 C7 135(3) . .
C26 Re2 N1 C7 -98.9(12) . .
N2 Re2 N1 C7 167.2(12) . .
N9 Re2 N1 C7 80.8(11) . .
C25 Re2 N2 C8 17(4) . .
C24 Re2 N2 C8 172.7(7) . .
C26 Re2 N2 C8 -99.2(7) . .
N1 Re2 N2 C8 -2.7(6) . .
N9 Re2 N2 C8 79.1(7) . .
C25 Re2 N2 C14 -149(3) . .
C24 Re2 N2 C14 7.3(13) . .
C26 Re2 N2 C14 95.4(13) . .
N1 Re2 N2 C14 -168.1(13) . .
N9 Re2 N2 C14 -86.3(13) . .
C22 Re1 N3 C1 177.7(7) . .
C23 Re1 N3 C1 20(5) . .
C27 Re1 N3 C1 -95.9(8) . .
N4 Re1 N3 C1 0.8(6) . .
N10 Re1 N3 C1 85.6(6) . .
C22 Re1 N3 C2 4.6(12) . .
C23 Re1 N3 C2 -153(4) . .
C27 Re1 N3 C2 91.1(12) . .
N4 Re1 N3 C2 -172.2(12) . .
N10 Re1 N3 C2 -87.5(12) . .
C22 Re1 N4 C8 -28(4) . .
C23 Re1 N4 C8 -177.7(8) . .
C27 Re1 N4 C8 93.3(8) . .
N10 Re1 N4 C8 -84.2(7) . .
N3 Re1 N4 C8 0.4(7) . .
C22 Re1 N4 C9 140(3) . .
C23 Re1 N4 C9 -9.6(13) . .
C27 Re1 N4 C9 -98.6(12) . .
N10 Re1 N4 C9 83.9(12) . .
N3 Re1 N4 C9 168.4(12) . .
C20 N5 N6 C21 1.3(12) . .
C21 N7 N8 C20 2.9(14) . .
C25 Re2 N9 C19 -149.5(9) . .
C24 Re2 N9 C19 -58.6(9) . .
C26 Re2 N9 C19 123(18) . .
N2 Re2 N9 C19 36.2(8) . .
N1 Re2 N9 C19 114.4(9) . .
C25 Re2 N9 C15 29.1(9) . .
C24 Re2 N9 C15 120.0(9) . .
C26 Re2 N9 C15 -59(19) . .
N2 Re2 N9 C15 -145.2(8) . .
N1 Re2 N9 C15 -67.0(8) . .
C22 Re1 N10 C30 -49.2(8) . .
C23 Re1 N10 C30 -138.8(8) . .
C27 Re1 N10 C30 14(12) . .
N4 Re1 N10 C30 125.3(8) . .
N3 Re1 N10 C30 46.6(8) . .
C22 Re1 N10 C28 122.2(9) . .
C23 Re1 N10 C28 32.6(9) . .
C27 Re1 N10 C28 -174(25) . .
N4 Re1 N10 C28 -63.3(8) . .
N3 Re1 N10 C28 -142.0(8) . .
C7 N1 C1 N3 -1.9(11) . .
Re2 N1 C1 N3 169.7(7) . .
C7 N1 C1 C8 -173.2(9) . .
Re2 N1 C1 C8 -1.5(12) . .
C2 N3 C1 N1 2.9(11) . .
Re1 N3 C1 N1 -173.3(7) . .
C2 N3 C1 C8 174.3(9) . .
Re1 N3 C1 C8 -1.9(11) . .
C1 N3 C2 C7 -2.4(10) . .
Re1 N3 C2 C7 170.9(9) . .
C1 N3 C2 C3 178.8(11) . .
Re1 N3 C2 C3 -7.9(19) . .
N3 C2 C3 C4 -179.9(11) . .
C7 C2 C3 C4 1.4(15) . .
C2 C3 C4 C5 -1.0(18) . .
C3 C4 C5 C6 -1(2) . .
C4 C5 C6 C7 2.2(17) . .
C1 N1 C7 C2 0.1(10) . .
Re2 N1 C7 C2 -165.6(9) . .
C1 N1 C7 C6 -179.3(10) . .
Re2 N1 C7 C6 15.0(18) . .
N3 C2 C7 N1 1.6(11) . .
C3 C2 C7 N1 -179.5(8) . .
N3 C2 C7 C6 -179.0(8) . .
C3 C2 C7 C6 0.0(14) . .
C5 C6 C7 N1 177.6(10) . .
C5 C6 C7 C2 -1.7(14) . .
C9 N4 C8 N2 -0.1(12) . .
Re1 N4 C8 N2 173.1(7) . .
C9 N4 C8 C1 -174.8(9) . .
Re1 N4 C8 C1 -1.5(12) . .
C14 N2 C8 N4 0.3(12) . .
Re2 N2 C8 N4 -171.8(7) . .
C14 N2 C8 C1 175.1(9) . .
Re2 N2 C8 C1 2.9(11) . .
N1 C1 C8 N4 173.7(9) . .
N3 C1 C8 N4 2.5(15) . .
N1 C1 C8 N2 -1.0(15) . .
N3 C1 C8 N2 -172.2(8) . .
C8 N4 C9 C14 -0.2(11) . .
Re1 N4 C9 C14 -168.8(9) . .
C8 N4 C9 C10 -177.8(12) . .
Re1 N4 C9 C10 13(2) . .
C14 C9 C10 C11 2.2(18) . .
N4 C9 C10 C11 179.7(12) . .
C9 C10 C11 C12 0(2) . .
C10 C11 C12 C13 -3(3) . .
C11 C12 C13 C14 4(2) . .
C8 N2 C14 C9 -0.4(10) . .
Re2 N2 C14 C9 165.8(9) . .
C8 N2 C14 C13 179.7(10) . .
Re2 N2 C14 C13 -14(2) . .
C10 C9 C14 N2 178.3(9) . .
N4 C9 C14 N2 0.4(11) . .
C10 C9 C14 C13 -1.8(16) . .
N4 C9 C14 C13 -179.8(9) . .
C12 C13 C14 N2 179.0(10) . .
C12 C13 C14 C9 -0.9(15) . .
C19 N9 C15 C16 0.5(16) . .
Re2 N9 C15 C16 -178.2(9) . .
N9 C15 C16 C17 2.0(18) . .
C15 C16 C17 C18 -3.2(16) . .
C15 C16 C17 C20 176.1(10) . .
C16 C17 C18 C19 2.0(15) . .
C20 C17 C18 C19 -177.2(9) . .
C15 N9 C19 C18 -1.7(16) . .
Re2 N9 C19 C18 177.0(8) . .
C17 C18 C19 N9 0.5(17) . .
N6 N5 C20 N8 -6.8(14) . .
N6 N5 C20 C17 175.1(8) . .
N7 N8 C20 N5 4.7(15) . .
N7 N8 C20 C17 -177.2(8) . .
C16 C17 C20 N5 170.6(10) . .
C18 C17 C20 N5 -10.2(14) . .
C16 C17 C20 N8 -7.6(14) . .
C18 C17 C20 N8 171.6(9) . .
N5 N6 C21 N7 6.5(14) . .
N5 N6 C21 C31 -174.7(7) . 9_767
N8 N7 C21 N6 -8.6(15) . .
N8 N7 C21 C31 172.6(8) . 9_767
C23 Re1 C22 O4 122(19) . .
C27 Re1 C22 O4 -150(19) . .
N4 Re1 C22 O4 -28(21) . .
N10 Re1 C22 O4 28(19) . .
N3 Re1 C22 O4 -56(19) . .
C22 Re1 C23 O5 -98(37) . .
C27 Re1 C23 O5 176(100) . .
N4 Re1 C23 O5 79(37) . .
N10 Re1 C23 O5 -5(37) . .
N3 Re1 C23 O5 60(40) . .
C25 Re2 C24 O3 -94(34) . .
C26 Re2 C24 O3 -7(34) . .
N2 Re2 C24 O3 89(34) . .
N1 Re2 C24 O3 120(32) . .
N9 Re2 C24 O3 173(100) . .
C24 Re2 C25 O1 172(100) . .
C26 Re2 C25 O1 84(46) . .
N2 Re2 C25 O1 -32(48) . .
N1 Re2 C25 O1 -13(46) . .
N9 Re2 C25 O1 -94(46) . .
C25 Re2 C26 O2 25(23) . .
C24 Re2 C26 O2 -66(23) . .
N2 Re2 C26 O2 -161(23) . .
N1 Re2 C26 O2 121(23) . .
N9 Re2 C26 O2 113(25) . .
C22 Re1 C27 O6 -112(18) . .
C23 Re1 C27 O6 -23(18) . .
N4 Re1 C27 O6 74(18) . .
N10 Re1 C27 O6 -176(24) . .
N3 Re1 C27 O6 152(18) . .
C30 N10 C28 C29 2.0(16) . .
Re1 N10 C28 C29 -169.6(9) . .
N10 C28 C29 C31 -0.4(17) . .
C28 N10 C30 C32 -1.3(15) . .
Re1 N10 C30 C32 170.4(8) . .
C28 C29 C31 C32 -2.0(15) . .
C28 C29 C31 C21 175.0(10) . 9_767
C29 C31 C32 C30 2.7(14) . .
C21 C31 C32 C30 -174.2(9) 9_767 .
N10 C30 C32 C31 -1.1(16) . .
